data_7037978
loop_
_publ_author_name
'Nyamato, George S.'
'Ojwach, Stephen O.'
'Akerman, Matthew P.'

_publ_section_title
;
 Ethylene oligomerization studies by nickel(ii) complexes chelated by
 (amino)pyridine ligands: experimental and density functional theory
 studies.
;
_journal_issue 8
_journal_name_full 'Dalton transactions (Cambridge, England : 2003)'
_journal_page_first 3407
_journal_page_last 3416
_journal_paper_doi 10.1039/c5dt04667j
_journal_volume 45
_journal_year 2016
_chemical_formula_moiety 'C18 H28 Br N4 Ni O2, Br'
_chemical_formula_sum 'C18 H28 Br2 N4 Ni O2'
_chemical_formula_weight 550.97
_space_group_crystal_system triclinic
_space_group_IT_number 2
_space_group_name_Hall '-P 1'
_space_group_name_H-M_alt 'P -1'
_symmetry_space_group_name_Hall '-P 1'
_symmetry_space_group_name_H-M 'P -1'
_atom_sites_solution_hydrogens mixed
_audit_creation_method SHELXL-2014/7
_audit_update_record
;
2015-11-10 deposited with the CCDC.
2016-01-14 downloaded from the CCDC.
;
_cell_angle_alpha 92.876(3)
_cell_angle_beta 90.579(3)
_cell_angle_gamma 110.439(4)
_cell_formula_units_Z 2
_cell_length_a 9.2476(5)
_cell_length_b 9.8870(6)
_cell_length_c 12.5210(7)
_cell_measurement_reflns_used 4168
_cell_measurement_temperature 100(2)
_cell_measurement_theta_max 26.2
_cell_measurement_theta_min 1.6
_cell_volume 1070.92(11)
_computing_cell_refinement 'SAINT-Plus (Bruker, 2012)'
_computing_data_collection 'APEX2 (Bruker, 2012)'
_computing_data_reduction 'SAINT-Plus (Bruker, 2012)'
_computing_molecular_graphics 'WinGX (Farrugia, 2012)'
_computing_structure_refinement 'SHELXL-2014/7 (Sheldrick, 2014)'
_computing_structure_solution 'SHELXL-2014/7 (Sheldrick, 2014)'
_diffrn_ambient_temperature 100(2)
_diffrn_measured_fraction_theta_full 0.982
_diffrn_measured_fraction_theta_max 0.968
_diffrn_measurement_device_type 'Bruker APEXII CCD'
_diffrn_measurement_method '\w and \f-scans'
_diffrn_radiation_type MoK\a
_diffrn_radiation_wavelength 0.71073
_diffrn_reflns_av_R_equivalents 0.0356
_diffrn_reflns_av_unetI/netI 0.0373
_diffrn_reflns_laue_measured_fraction_full 0.982
_diffrn_reflns_laue_measured_fraction_max 0.968
_diffrn_reflns_limit_h_max 11
_diffrn_reflns_limit_h_min -11
_diffrn_reflns_limit_k_max 8
_diffrn_reflns_limit_k_min -12
_diffrn_reflns_limit_l_max 15
_diffrn_reflns_limit_l_min -15
_diffrn_reflns_number 15692
_diffrn_reflns_point_group_measured_fraction_full 0.982
_diffrn_reflns_point_group_measured_fraction_max 0.968
_diffrn_reflns_theta_full 25.242
_diffrn_reflns_theta_max 26.161
_diffrn_reflns_theta_min 1.629
_diffrn_source 'Incoatec microsource'
_exptl_absorpt_coefficient_mu 4.657
_exptl_absorpt_correction_T_max 0.8358
_exptl_absorpt_correction_T_min 0.4718
_exptl_absorpt_correction_type multi-scan
_exptl_absorpt_process_details 'SADABS, Bruker 2012'
_exptl_crystal_colour green
_exptl_crystal_density_diffrn 1.709
_exptl_crystal_description needle
_exptl_crystal_F_000 556
_exptl_crystal_size_max 0.190
_exptl_crystal_size_mid 0.110
_exptl_crystal_size_min 0.040
_refine_diff_density_max 0.905
_refine_diff_density_min -0.972
_refine_diff_density_rms 0.108
_refine_ls_extinction_method none
_refine_ls_goodness_of_fit_ref 1.125
_refine_ls_hydrogen_treatment mixed
_refine_ls_matrix_type full
_refine_ls_number_parameters 254
_refine_ls_number_reflns 4168
_refine_ls_number_restraints 0
_refine_ls_restrained_S_all 1.125
_refine_ls_R_factor_all 0.0421
_refine_ls_R_factor_gt 0.0332
_refine_ls_shift/su_max 0.001
_refine_ls_shift/su_mean 0.000
_refine_ls_structure_factor_coef Fsqd
_refine_ls_weighting_details 'w=1/[\s^2^(Fo^2^)+(0.0350P)^2^+1.4143P] where P=(Fo^2^+2Fc^2^)/3'
_refine_ls_weighting_scheme calc
_refine_ls_wR_factor_gt 0.0803
_refine_ls_wR_factor_ref 0.0840
_reflns_Friedel_coverage 0.000
_reflns_number_gt 3547
_reflns_number_total 4168
_reflns_threshold_expression 'I > 2\s(I)'
_cod_data_source_file c5dt04667j2.cif
_cod_data_source_block shelx
_cod_depositor_comments 'Adding full bibliography for 7037978--7037979.cif.'
_cod_database_code 7037978
_shelx_shelxl_version_number 2014/7
_shelx_space_group_comment
;
The symmetry employed for this shelxl refinement is uniquely defined
by the following loop, which should always be used as a source of
symmetry information in preference to the above space-group names.
They are only intended as comments.
;
_shelx_estimated_absorpt_t_min 0.472
_shelx_estimated_absorpt_t_max 0.836

loop_
_space_group_symop_operation_xyz
'x, y, z'
'-x, -y, -z'

loop_
_atom_site_label
_atom_site_type_symbol
_atom_site_fract_x
_atom_site_fract_y
_atom_site_fract_z
_atom_site_U_iso_or_equiv
_atom_site_adp_type
_atom_site_occupancy
_atom_site_site_symmetry_order
_atom_site_calc_flag
_atom_site_refinement_flags_posn
_atom_site_refinement_flags_adp
C1 C 0.6671(4) 0.0793(4) 0.6784(3) 0.0204(7) Uani 1 1 d . .
H6 H 0.6031 0.0663 0.6161 0.025 Uiso 1 1 calc R U
C2 C 0.7602(4) -0.0018(4) 0.6847(3) 0.0226(8) Uani 1 1 d . .
H3 H 0.7606 -0.0689 0.6278 0.027 Uiso 1 1 calc R U
C3 C 0.8538(4) 0.0154(4) 0.7751(3) 0.0241(8) Uani 1 1 d . .
H5 H 0.9189 -0.0401 0.7815 0.029 Uiso 1 1 calc R U
C4 C 0.8507(4) 0.1148(4) 0.8559(3) 0.0222(8) Uani 1 1 d . .
H4 H 0.9135 0.1284 0.9188 0.027 Uiso 1 1 calc R U
C5 C 0.7545(4) 0.1950(4) 0.8441(3) 0.0188(7) Uani 1 1 d . .
C6 C 0.7519(4) 0.3075(4) 0.9291(3) 0.0197(7) Uani 1 1 d . .
H1 H 0.7428 0.2654 0.9999 0.024 Uiso 1 1 calc R U
H2 H 0.8510 0.3898 0.9295 0.024 Uiso 1 1 calc R U
C7 C 0.4990(4) 0.3089(4) 0.9895(3) 0.0209(8) Uani 1 1 d . .
H14 H 0.4316 0.3677 0.9878 0.025 Uiso 1 1 calc R U
H15 H 0.5438 0.3187 1.0629 0.025 Uiso 1 1 calc R U
C8 C 0.4049(4) 0.1528(4) 0.9611(3) 0.0222(8) Uani 1 1 d . .
H12 H 0.4682 0.0915 0.9712 0.027 Uiso 1 1 calc R U
H13 H 0.3145 0.1198 1.0074 0.027 Uiso 1 1 calc R U
C9 C 0.2793(5) -0.0056(4) 0.8144(3) 0.0329(10) Uani 1 1 d . .
H9 H 0.3525 -0.0570 0.8168 0.049 Uiso 1 1 calc R U
H10 H 0.2408 -0.0097 0.7406 0.049 Uiso 1 1 calc R U
H11 H 0.1925 -0.0513 0.8603 0.049 Uiso 1 1 calc R U
C10 C 0.2551(4) 0.4092(4) 0.8159(3) 0.0238(8) Uani 1 1 d . .
H16 H 0.2165 0.3264 0.8569 0.029 Uiso 1 1 calc R U
C11 C 0.1702(4) 0.4976(4) 0.8076(3) 0.0272(9) Uani 1 1 d . .
H30 H 0.0750 0.4760 0.8430 0.033 Uiso 1 1 calc R U
C12 C 0.2234(4) 0.6185(4) 0.7476(3) 0.0256(8) Uani 1 1 d . .
H29 H 0.1654 0.6803 0.7402 0.031 Uiso 1 1 calc R U
C13 C 0.3646(4) 0.6466(4) 0.6985(3) 0.0215(8) Uani 1 1 d . .
H17 H 0.4054 0.7291 0.6574 0.026 Uiso 1 1 calc R U
C14 C 0.4447(4) 0.5530(4) 0.7101(3) 0.0184(7) Uani 1 1 d . .
C15 C 0.5892(4) 0.5728(4) 0.6501(3) 0.0251(8) Uani 1 1 d . .
H27 H 0.5617 0.5472 0.5733 0.030 Uiso 1 1 calc R U
H28 H 0.6558 0.6761 0.6571 0.030 Uiso 1 1 calc R U
C16 C 0.7767(4) 0.4566(5) 0.6053(3) 0.0312(9) Uani 1 1 d . .
H24 H 0.7139 0.3714 0.5594 0.037 Uiso 1 1 calc R U
H25 H 0.8576 0.4302 0.6420 0.037 Uiso 1 1 calc R U
C17 C 0.8560(4) 0.5804(4) 0.5330(3) 0.0292(9) Uani 1 1 d . .
H22 H 0.9186 0.5497 0.4799 0.035 Uiso 1 1 calc R U
H23 H 0.7775 0.6077 0.4940 0.035 Uiso 1 1 calc R U
C18 C 1.0323(5) 0.8166(5) 0.5345(4) 0.0426(11) Uani 1 1 d . .
H19 H 1.1082 0.7907 0.4920 0.064 Uiso 1 1 calc R U
H20 H 1.0855 0.9026 0.5813 0.064 Uiso 1 1 calc R U
H21 H 0.9589 0.8369 0.4866 0.064 Uiso 1 1 calc R U
N1 N 0.6619(3) 0.1774(3) 0.7568(2) 0.0166(6) Uani 1 1 d . .
N2 N 0.6237(3) 0.3619(3) 0.9132(2) 0.0174(6) Uani 1 1 d . .
N3 N 0.3920(3) 0.4357(3) 0.7677(2) 0.0172(6) Uani 1 1 d . .
N4 N 0.6765(3) 0.4862(3) 0.6870(2) 0.0220(7) Uani 1 1 d . .
O1 O 0.3554(3) 0.1426(3) 0.85146(18) 0.0210(5) Uani 1 1 d . .
O2 O 0.9513(3) 0.6991(4) 0.5981(2) 0.0446(9) Uani 1 1 d . .
Ni1 Ni 0.52411(4) 0.30352(5) 0.75750(3) 0.01633(12) Uani 1 1 d . .
Br1 Br 0.38505(4) 0.19461(4) 0.58072(3) 0.02325(11) Uani 1 1 d . .
Br2 Br 0.88748(4) 0.69655(4) 0.90783(3) 0.02166(11) Uani 1 1 d . .
H101 H 0.660(4) 0.450(4) 0.924(3) 0.013(9) Uiso 1 1 d . .
H102 H 0.747(5) 0.556(5) 0.735(3) 0.042(13) Uiso 1 1 d . .

loop_
_atom_site_aniso_label
_atom_site_aniso_U_11
_atom_site_aniso_U_22
_atom_site_aniso_U_33
_atom_site_aniso_U_23
_atom_site_aniso_U_13
_atom_site_aniso_U_12
C1 0.0179(16) 0.021(2) 0.0193(17) -0.0004(14) -0.0031(13) 0.0033(14)
C2 0.0210(17) 0.020(2) 0.0236(18) -0.0009(15) -0.0002(14) 0.0039(15)
C3 0.0226(18) 0.022(2) 0.0283(19) 0.0042(15) -0.0016(15) 0.0082(15)
C4 0.0161(16) 0.026(2) 0.0218(17) 0.0036(15) -0.0031(14) 0.0036(15)
C5 0.0128(15) 0.0198(19) 0.0185(16) 0.0033(14) -0.0022(13) -0.0012(13)
C6 0.0164(16) 0.0202(19) 0.0206(17) -0.0008(14) -0.0049(13) 0.0044(14)
C7 0.0177(16) 0.023(2) 0.0207(17) -0.0002(14) -0.0013(13) 0.0058(15)
C8 0.0198(17) 0.021(2) 0.0217(17) 0.0059(15) -0.0017(14) 0.0018(15)
C9 0.032(2) 0.022(2) 0.031(2) 0.0016(17) -0.0058(17) -0.0072(17)
C10 0.0168(16) 0.024(2) 0.0270(18) 0.0031(15) 0.0008(14) 0.0026(15)
C11 0.0123(16) 0.032(2) 0.034(2) -0.0010(17) 0.0000(14) 0.0043(15)
C12 0.0200(17) 0.026(2) 0.0306(19) -0.0030(16) -0.0063(15) 0.0085(16)
C13 0.0219(17) 0.0172(19) 0.0232(17) 0.0024(14) -0.0042(14) 0.0040(15)
C14 0.0160(16) 0.0170(18) 0.0178(16) -0.0002(14) -0.0057(13) 0.0006(14)
C15 0.0229(18) 0.023(2) 0.0304(19) 0.0077(16) 0.0082(15) 0.0079(15)
C16 0.0264(19) 0.036(2) 0.034(2) 0.0092(18) 0.0098(16) 0.0134(18)
C17 0.0196(18) 0.034(2) 0.034(2) 0.0056(17) 0.0031(15) 0.0090(16)
C18 0.033(2) 0.041(3) 0.044(2) 0.011(2) 0.0034(19) -0.002(2)
N1 0.0130(13) 0.0158(15) 0.0182(14) 0.0020(11) -0.0011(11) 0.0015(11)
N2 0.0146(13) 0.0131(16) 0.0212(14) -0.0002(12) -0.0014(11) 0.0008(12)
N3 0.0125(13) 0.0166(15) 0.0201(14) 0.0014(12) -0.0032(11) 0.0023(11)
N4 0.0139(14) 0.0254(18) 0.0259(16) 0.0053(13) 0.0022(12) 0.0052(13)
O1 0.0168(11) 0.0196(14) 0.0210(12) 0.0023(10) -0.0036(9) -0.0010(10)
O2 0.0260(14) 0.056(2) 0.0334(15) 0.0157(14) -0.0047(12) -0.0105(14)
Ni1 0.0118(2) 0.0168(2) 0.0178(2) 0.00189(17) -0.00231(16) 0.00177(17)
Br1 0.02070(18) 0.0256(2) 0.02072(18) -0.00025(14) -0.00823(13) 0.00520(15)
Br2 0.01554(17) 0.0208(2) 0.02385(19) 0.00117(14) -0.00220(13) 0.00043(14)

loop_
_atom_type_symbol
_atom_type_description
_atom_type_scat_dispersion_real
_atom_type_scat_dispersion_imag
_atom_type_scat_source
C C 0.0033 0.0016 'International Tables Vol C Tables 4.2.6.8 and 6.1.1.4'
H H 0.0000 0.0000 'International Tables Vol C Tables 4.2.6.8 and 6.1.1.4'
N N 0.0061 0.0033 'International Tables Vol C Tables 4.2.6.8 and 6.1.1.4'
O O 0.0106 0.0060 'International Tables Vol C Tables 4.2.6.8 and 6.1.1.4'
Ni Ni 0.3393 1.1124 'International Tables Vol C Tables 4.2.6.8 and 6.1.1.4'
Br Br -0.2901 2.4595 'International Tables Vol C Tables 4.2.6.8 and 6.1.1.4'

loop_
_geom_angle_atom_site_label_1
_geom_angle_atom_site_label_2
_geom_angle_atom_site_label_3
_geom_angle
N1 C1 C2 123.2(3)
N1 C1 H6 118.4
C2 C1 H6 118.4
C1 C2 C3 119.2(3)
C1 C2 H3 120.4
C3 C2 H3 120.4
C4 C3 C2 118.7(3)
C4 C3 H5 120.7
C2 C3 H5 120.7
C3 C4 C5 119.4(3)
C3 C4 H4 120.3
C5 C4 H4 120.3
N1 C5 C4 122.1(3)
N1 C5 C6 117.1(3)
C4 C5 C6 120.8(3)
N2 C6 C5 113.1(3)
N2 C6 H1 109.0
C5 C6 H1 109.0
N2 C6 H2 109.0
C5 C6 H2 109.0
H1 C6 H2 107.8
N2 C7 C8 110.0(3)
N2 C7 H14 109.7
C8 C7 H14 109.7
N2 C7 H15 109.7
C8 C7 H15 109.7
H14 C7 H15 108.2
O1 C8 C7 107.4(3)
O1 C8 H12 110.2
C7 C8 H12 110.2
O1 C8 H13 110.2
C7 C8 H13 110.2
H12 C8 H13 108.5
O1 C9 H9 109.5
O1 C9 H10 109.5
H9 C9 H10 109.5
O1 C9 H11 109.5
H9 C9 H11 109.5
H10 C9 H11 109.5
N3 C10 C11 122.4(3)
N3 C10 H16 118.8
C11 C10 H16 118.8
C10 C11 C12 119.9(3)
C10 C11 H30 120.0
C12 C11 H30 120.0
C11 C12 C13 117.9(4)
C11 C12 H29 121.0
C13 C12 H29 121.0
C14 C13 C12 119.3(3)
C14 C13 H17 120.4
C12 C13 H17 120.4
N3 C14 C13 122.5(3)
N3 C14 C15 116.9(3)
C13 C14 C15 120.4(3)
N4 C15 C14 113.6(3)
N4 C15 H27 108.8
C14 C15 H27 108.8
N4 C15 H28 108.8
C14 C15 H28 108.8
H27 C15 H28 107.7
N4 C16 C17 116.0(3)
N4 C16 H24 108.3
C17 C16 H24 108.3
N4 C16 H25 108.3
C17 C16 H25 108.3
H24 C16 H25 107.4
O2 C17 C16 108.1(3)
O2 C17 H22 110.1
C16 C17 H22 110.1
O2 C17 H23 110.1
C16 C17 H23 110.1
H22 C17 H23 108.4
O2 C18 H19 109.5
O2 C18 H20 109.5
H19 C18 H20 109.5
O2 C18 H21 109.5
H19 C18 H21 109.5
H20 C18 H21 109.5
C5 N1 C1 117.5(3)
C5 N1 Ni1 115.8(2)
C1 N1 Ni1 126.7(2)
C7 N2 C6 113.6(3)
C7 N2 Ni1 107.55(19)
C6 N2 Ni1 111.1(2)
C7 N2 H101 106(2)
C6 N2 H101 107(2)
Ni1 N2 H101 111(2)
C14 N3 C10 118.1(3)
C14 N3 Ni1 113.9(2)
C10 N3 Ni1 127.7(2)
C15 N4 C16 113.5(3)
C15 N4 Ni1 108.7(2)
C16 N4 Ni1 115.6(3)
C15 N4 H102 99(3)
C16 N4 H102 103(3)
Ni1 N4 H102 115(3)
C8 O1 C9 110.9(3)
C8 O1 Ni1 111.81(18)
C9 O1 Ni1 123.5(2)
C17 O2 C18 110.7(3)
N1 Ni1 N3 176.36(10)
N1 Ni1 N4 99.00(11)
N3 Ni1 N4 80.98(11)
N1 Ni1 N2 81.09(11)
N3 Ni1 N2 95.29(11)
N4 Ni1 N2 95.38(12)
N1 Ni1 O1 89.10(10)
N3 Ni1 O1 90.48(10)
N4 Ni1 O1 169.21(11)
N2 Ni1 O1 78.76(10)
N1 Ni1 Br1 95.11(7)
N3 Ni1 Br1 88.52(7)
N4 Ni1 Br1 93.09(8)
N2 Ni1 Br1 171.17(9)
O1 Ni1 Br1 93.27(6)

loop_
_geom_bond_atom_site_label_1
_geom_bond_atom_site_label_2
_geom_bond_distance
C1 N1 1.358(4)
C1 C2 1.371(5)
C1 H6 0.9500
C2 C3 1.384(5)
C2 H3 0.9500
C3 C4 1.382(5)
C3 H5 0.9500
C4 C5 1.394(5)
C4 H4 0.9500
C5 N1 1.348(4)
C5 C6 1.507(5)
C6 N2 1.479(4)
C6 H1 0.9900
C6 H2 0.9900
C7 N2 1.473(4)
C7 C8 1.506(5)
C7 H14 0.9900
C7 H15 0.9900
C8 O1 1.431(4)
C8 H12 0.9900
C8 H13 0.9900
C9 O1 1.437(4)
C9 H9 0.9800
C9 H10 0.9800
C9 H11 0.9800
C10 N3 1.355(4)
C10 C11 1.370(5)
C10 H16 0.9500
C11 C12 1.387(5)
C11 H30 0.9500
C12 C13 1.393(5)
C12 H29 0.9500
C13 C14 1.385(5)
C13 H17 0.9500
C14 N3 1.341(4)
C14 C15 1.498(5)
C15 N4 1.453(5)
C15 H27 0.9900
C15 H28 0.9900
C16 N4 1.472(5)
C16 C17 1.534(5)
C16 H24 0.9900
C16 H25 0.9900
C17 O2 1.409(5)
C17 H22 0.9900
C17 H23 0.9900
C18 O2 1.429(5)
C18 H19 0.9800
C18 H20 0.9800
C18 H21 0.9800
N1 Ni1 2.071(3)
N2 Ni1 2.112(3)
N2 H101 0.82(4)
N3 Ni1 2.078(3)
N4 Ni1 2.106(3)
N4 H102 0.95(5)
O1 Ni1 2.200(2)
Ni1 Br1 2.5394(5)

loop_
_geom_torsion_atom_site_label_1
_geom_torsion_atom_site_label_2
_geom_torsion_atom_site_label_3
_geom_torsion_atom_site_label_4
_geom_torsion
N1 C1 C2 C3 0.3(5)
C1 C2 C3 C4 -0.4(5)
C2 C3 C4 C5 -0.2(5)
C3 C4 C5 N1 1.1(5)
C3 C4 C5 C6 -178.1(3)
N1 C5 C6 N2 11.5(4)
C4 C5 C6 N2 -169.2(3)
N2 C7 C8 O1 -53.9(4)
N3 C10 C11 C12 0.5(5)
C10 C11 C12 C13 -0.9(5)
C11 C12 C13 C14 0.8(5)
C12 C13 C14 N3 -0.3(5)
C12 C13 C14 C15 174.3(3)
N3 C14 C15 N4 -17.1(4)
C13 C14 C15 N4 167.9(3)
N4 C16 C17 O2 61.0(4)
C4 C5 N1 C1 -1.2(5)
C6 C5 N1 C1 178.0(3)
C4 C5 N1 Ni1 178.4(2)
C6 C5 N1 Ni1 -2.4(4)
C2 C1 N1 C5 0.5(5)
C2 C1 N1 Ni1 -179.0(2)
C8 C7 N2 C6 -74.2(3)
C8 C7 N2 Ni1 49.2(3)
C5 C6 N2 C7 106.9(3)
C5 C6 N2 Ni1 -14.5(3)
C13 C14 N3 C10 -0.1(5)
C15 C14 N3 C10 -174.9(3)
C13 C14 N3 Ni1 173.7(2)
C15 C14 N3 Ni1 -1.2(4)
C11 C10 N3 C14 0.0(5)
C11 C10 N3 Ni1 -172.8(3)
C14 C15 N4 C16 155.8(3)
C14 C15 N4 Ni1 25.6(4)
C17 C16 N4 C15 37.7(5)
C17 C16 N4 Ni1 164.4(3)
C7 C8 O1 C9 173.5(3)
C7 C8 O1 Ni1 31.4(3)
C16 C17 O2 C18 178.1(3)
